data_4330290
loop_
_publ_author_name
'Joanna Krakowiak'
'Daniel Lundberg'
'Ingmar Persson'

_publ_contact_author_address
;Department of Chemistry
Uppsala Biocenter
P.O. Box 7015
Swedish University of Agricultural Sciences
SE-750 07 Uppsala
SWEDEN
;
_publ_contact_author_email daniel.lundberg@kemi.slu.se
_publ_contact_author_name 'Daniel Lundberg'
_publ_contact_author_phone +46-18-671549
_publ_section_title
;
 A Coordination Chemistry Study of Hydrated and Solvated Cationic Vanadium
 Ions in Oxidation States +III, +IV, and +V in Solution and Solid State
;
_journal_name_full 'Inorganic Chemistry'
_journal_page_first 9598
_journal_page_last 9609
_journal_paper_doi 10.1021/ic300202f
_journal_volume 51
_journal_year 2012
_chemical_compound_source synthesized
_chemical_formula_moiety 'C10 H30 O6 S5 V, 2 (Cl O4)'
_chemical_formula_sum 'C10 H30 Cl2 O14 S5 V'
_chemical_formula_weight 656.48
_chemical_name_common 'pentakis(dmso)oxovanadium(IV) perchlorate'
_chemical_name_systematic 'pentakis(dimethylsulfoxide)oxovanadium(IV) perchlorate'
_chemical_properties_physical hygroscopic
_space_group_IT_number 14
_symmetry_cell_setting monoclinic
_symmetry_Int_Tables_number 14
_symmetry_space_group_name_Hall '-P 2ybc'
_symmetry_space_group_name_H-M 'P 1 21/c 1'
_atom_sites_solution_hydrogens geom
_atom_sites_solution_primary direct
_atom_sites_solution_secondary difmap
_audit_creation_method SHELXL-97
_cell_angle_alpha 90.00
_cell_angle_beta 109.297(5)
_cell_angle_gamma 90.00
_cell_formula_units_Z 4
_cell_length_a 11.0482(15)
_cell_length_b 10.8796(15)
_cell_length_c 24.928(3)
_cell_measurement_reflns_used 1520
_cell_measurement_temperature 295(2)
_cell_measurement_theta_max 21.80
_cell_measurement_theta_min 2.81
_cell_volume 2828.0(7)
_computing_cell_refinement 'Bruker SAINT'
_computing_data_collection 'Bruker SMART'
_computing_data_reduction 'Bruker SAINT'
_computing_molecular_graphics 'Bruker SHELXTL'
_computing_publication_material 'Bruker SHELXTL'
_computing_structure_refinement 'SHELXL-97 (Sheldrick, 2008)'
_computing_structure_solution 'SHELXS-97 (Sheldrick, 2008)'
_diffrn_ambient_temperature 295(2)
_diffrn_measured_fraction_theta_full 0.992
_diffrn_measured_fraction_theta_max 0.992
_diffrn_measurement_device_type 'Bruker SMART CCD'
_diffrn_measurement_method '\f and \w scans'
_diffrn_radiation_monochromator graphite
_diffrn_radiation_probe x-ray
_diffrn_radiation_type MoK\a
_diffrn_radiation_wavelength 0.71073
_diffrn_reflns_av_R_equivalents 0.0538
_diffrn_reflns_av_sigmaI/netI 0.0686
_diffrn_reflns_limit_h_max 12
_diffrn_reflns_limit_h_min -13
_diffrn_reflns_limit_k_max 12
_diffrn_reflns_limit_k_min -12
_diffrn_reflns_limit_l_max 26
_diffrn_reflns_limit_l_min -29
_diffrn_reflns_number 13771
_diffrn_reflns_theta_full 25.03
_diffrn_reflns_theta_max 25.03
_diffrn_reflns_theta_min 1.73
_diffrn_source 'fine-focus sealed tube'
_diffrn_source_type 'Bruker SMART'
_diffrn_standards_number 0
_exptl_absorpt_coefficient_mu 0.962
_exptl_absorpt_correction_T_max 0.8770
_exptl_absorpt_correction_T_min 0.7023
_exptl_absorpt_correction_type multi-scan
_exptl_absorpt_process_details 'SADABS, Bruker (2004)'
_exptl_crystal_colour blue
_exptl_crystal_density_diffrn 1.556
_exptl_crystal_description block
_exptl_crystal_F_000 1356
_exptl_crystal_recrystallization_method 'from saturated solution'
_exptl_crystal_size_max 0.60
_exptl_crystal_size_mid 0.30
_exptl_crystal_size_min 0.14
_refine_diff_density_max 0.677
_refine_diff_density_min -0.427
_refine_diff_density_rms 0.085
_refine_ls_extinction_method none
_refine_ls_goodness_of_fit_ref 0.928
_refine_ls_hydrogen_treatment constr
_refine_ls_matrix_type full
_refine_ls_number_parameters 337
_refine_ls_number_reflns 4950
_refine_ls_number_restraints 78
_refine_ls_restrained_S_all 0.940
_refine_ls_R_factor_all 0.1324
_refine_ls_R_factor_gt 0.0735
_refine_ls_shift/su_max 0.000
_refine_ls_shift/su_mean 0.000
_refine_ls_structure_factor_coef Fsqd
_refine_ls_weighting_details 'calc w=1/[\s^2^(Fo^2^)+(0.1357P)^2^] where P=(Fo^2^+2Fc^2^)/3'
_refine_ls_weighting_scheme calc
_refine_ls_wR_factor_gt 0.1948
_refine_ls_wR_factor_ref 0.2255
_reflns_number_gt 2477
_reflns_number_total 4950
_reflns_threshold_expression I>2\s(I)
_cod_data_source_file ic300202f_si_002_3.cif
_cod_data_source_block voclo4m
_cod_original_cell_volume 2828.0(6)
_cod_original_sg_symbol_H-M 'P 21/c'
_cod_database_code 4330290

loop_
_symmetry_equiv_pos_as_xyz
'x, y, z'
'-x, y+1/2, -z+1/2'
'-x, -y, -z'
'x, -y-1/2, z-1/2'

loop_
_atom_site_label
_atom_site_type_symbol
_atom_site_fract_x
_atom_site_fract_y
_atom_site_fract_z
_atom_site_U_iso_or_equiv
_atom_site_adp_type
_atom_site_occupancy
_atom_site_symmetry_multiplicity
_atom_site_calc_flag
_atom_site_refinement_flags
_atom_site_disorder_assembly
_atom_site_disorder_group
V1 V 0.12116(10) 0.26322(9) 0.32771(4) 0.0547(3) Uani 1 1 d . A .
O1 O 0.0891(5) 0.4063(5) 0.3715(2) 0.0829(14) Uani 1 1 d . . .
S1 S -0.03336(18) 0.48066(17) 0.35499(8) 0.0783(6) Uani 1 1 d . . .
C11 C -0.0546(10) 0.5082(10) 0.4217(4) 0.119(3) Uani 1 1 d . . .
H11A H -0.0798 0.4333 0.4354 0.179 Uiso 1 1 calc R . .
H11B H -0.1199 0.5693 0.4172 0.179 Uiso 1 1 calc R . .
H11C H 0.0246 0.5368 0.4484 0.179 Uiso 1 1 calc R . .
C12 C 0.0142(10) 0.6266(8) 0.3404(4) 0.117(3) Uani 1 1 d . . .
H12A H 0.0287 0.6252 0.3045 0.176 Uiso 1 1 calc R . .
H12B H 0.0920 0.6497 0.3698 0.176 Uiso 1 1 calc R . .
H12C H -0.0518 0.6851 0.3389 0.176 Uiso 1 1 calc R . .
O2 O 0.3091(4) 0.3036(4) 0.3586(2) 0.0811(14) Uani 1 1 d . . .
S2 S 0.36629(18) 0.42805(18) 0.35159(9) 0.0824(6) Uani 1 1 d . . .
C21 C 0.4245(10) 0.4872(10) 0.4198(4) 0.122(3) Uani 1 1 d . . .
H21A H 0.3542 0.5151 0.4311 0.182 Uiso 1 1 calc R . .
H21B H 0.4808 0.5548 0.4206 0.182 Uiso 1 1 calc R . .
H21C H 0.4708 0.4244 0.4454 0.182 Uiso 1 1 calc R . .
C22 C 0.5103(8) 0.3865(8) 0.3416(4) 0.108(3) Uani 1 1 d . . .
H22A H 0.4924 0.3518 0.3043 0.162 Uiso 1 1 calc R . .
H22B H 0.5541 0.3269 0.3697 0.162 Uiso 1 1 calc R . .
H22C H 0.5634 0.4579 0.3452 0.162 Uiso 1 1 calc R . .
O3 O -0.0565(5) 0.2000(5) 0.3163(2) 0.0921(16) Uani 1 1 d . . .
S3A S -0.1110(3) 0.1385(4) 0.3519(2) 0.0693(16) Uani 0.496(8) 1 d P A 1
S3B S -0.1174(4) 0.0876(4) 0.3112(3) 0.092(2) Uani 0.504(8) 1 d P A 2
C31 C -0.2776(8) 0.1241(11) 0.3111(6) 0.162(5) Uani 1 1 d . . .
H31A H -0.3138 0.2043 0.3004 0.243 Uiso 1 1 calc R A 1
H31B H -0.3217 0.0836 0.3335 0.243 Uiso 1 1 calc R A 1
H31C H -0.2866 0.0766 0.2776 0.243 Uiso 1 1 calc R A 1
C32 C -0.0759(10) -0.0148(9) 0.3614(5) 0.144(4) Uani 1 1 d . . .
H32A H 0.0127 -0.0250 0.3838 0.217 Uiso 1 1 calc R A 1
H32B H -0.0918 -0.0533 0.3250 0.217 Uiso 1 1 calc R A 1
H32C H -0.1289 -0.0522 0.3805 0.217 Uiso 1 1 calc R A 1
O4 O 0.1646(5) 0.0962(4) 0.3036(2) 0.0889(15) Uani 1 1 d . . .
S4 S 0.2847(2) 0.0259(2) 0.32914(11) 0.0954(7) Uani 1 1 d . A .
C41 C 0.2369(10) -0.1235(9) 0.3311(5) 0.144(4) Uani 1 1 d . . .
H41A H 0.1976 -0.1320 0.3600 0.216 Uiso 1 1 calc R A .
H41B H 0.3102 -0.1767 0.3396 0.216 Uiso 1 1 calc R . .
H41C H 0.1763 -0.1453 0.2949 0.216 Uiso 1 1 calc R . .
C42 C 0.3494(12) 0.0068(15) 0.2749(5) 0.198(7) Uani 1 1 d . . .
H42A H 0.3843 0.0835 0.2678 0.298 Uiso 1 1 calc R A .
H42B H 0.2835 -0.0198 0.2410 0.298 Uiso 1 1 calc R . .
H42C H 0.4162 -0.0539 0.2860 0.298 Uiso 1 1 calc R . .
O5 O 0.1680(5) 0.1688(5) 0.40851(19) 0.0793(14) Uani 1 1 d . . .
S5 S 0.2344(2) 0.2154(2) 0.46709(9) 0.0907(7) Uani 1 1 d . A .
C51 C 0.3771(8) 0.1276(10) 0.4950(4) 0.118(3) Uani 1 1 d . . .
H51A H 0.4370 0.1509 0.4764 0.177 Uiso 1 1 calc R A .
H51B H 0.3572 0.0418 0.4887 0.177 Uiso 1 1 calc R . .
H51C H 0.4141 0.1428 0.5351 0.177 Uiso 1 1 calc R . .
C52 C 0.1456(9) 0.1534(11) 0.5086(4) 0.124(4) Uani 1 1 d . . .
H52A H 0.0639 0.1938 0.4988 0.185 Uiso 1 1 calc R A .
H52B H 0.1920 0.1660 0.5482 0.185 Uiso 1 1 calc R . .
H52C H 0.1328 0.0670 0.5011 0.185 Uiso 1 1 calc R . .
O6 O 0.0890(5) 0.3284(5) 0.2682(2) 0.0831(14) Uani 1 1 d . . .
Cl1 Cl 0.3944(2) 0.2458(2) 0.16539(10) 0.0923(7) Uani 1 1 d DU . .
O11 O 0.430(4) 0.199(3) 0.1233(13) 0.246(13) Uani 0.496(8) 1 d PDU A 1
O12 O 0.387(3) 0.3657(13) 0.1561(15) 0.27(2) Uani 0.496(8) 1 d PDU A 1
O13 O 0.2823(17) 0.202(3) 0.1617(16) 0.259(17) Uani 0.496(8) 1 d PDU A 1
O14 O 0.482(3) 0.218(3) 0.2128(11) 0.233(19) Uani 0.496(8) 1 d PDU A 1
O11B O 0.5088(12) 0.1988(19) 0.1867(11) 0.140(10) Uani 0.504(8) 1 d PDU A 2
O12B O 0.403(3) 0.3448(17) 0.1330(7) 0.181(14) Uani 0.504(8) 1 d PDU A 2
O13B O 0.3164(19) 0.1653(14) 0.1305(10) 0.155(10) Uani 0.504(8) 1 d PDU A 2
O14B O 0.349(3) 0.287(2) 0.2038(11) 0.205(10) Uani 0.504(8) 1 d PDU A 2
Cl2 Cl 0.2457(2) 0.7372(2) 0.00414(11) 0.0920(6) Uani 1 1 d D . .
O21 O 0.1457(10) 0.6738(11) -0.0304(5) 0.256(6) Uani 1 1 d D . .
O22 O 0.3210(13) 0.6706(10) 0.0473(4) 0.252(7) Uani 1 1 d D . .
O23 O 0.2069(14) 0.8337(13) 0.0200(6) 0.398(14) Uani 1 1 d D . .
O24 O 0.3138(16) 0.7584(18) -0.0269(7) 0.375(11) Uani 1 1 d D . .

loop_
_atom_site_aniso_label
_atom_site_aniso_U_11
_atom_site_aniso_U_22
_atom_site_aniso_U_33
_atom_site_aniso_U_23
_atom_site_aniso_U_13
_atom_site_aniso_U_12
V1 0.0542(6) 0.0456(6) 0.0614(7) 0.0028(5) 0.0151(5) 0.0004(5)
O1 0.081(3) 0.072(3) 0.086(3) -0.023(3) 0.015(3) 0.013(3)
S1 0.0756(12) 0.0612(11) 0.0890(13) -0.0023(9) 0.0149(10) 0.0091(9)
C11 0.132(8) 0.129(8) 0.122(8) 0.002(6) 0.077(7) 0.027(6)
C12 0.146(9) 0.085(6) 0.123(8) 0.036(5) 0.047(7) 0.006(6)
O2 0.061(3) 0.067(3) 0.109(4) 0.006(3) 0.018(3) -0.010(2)
S2 0.0704(12) 0.0687(13) 0.1041(15) 0.0010(11) 0.0233(11) -0.0123(9)
C21 0.131(8) 0.113(8) 0.139(9) -0.049(6) 0.069(7) -0.034(6)
C22 0.101(7) 0.096(7) 0.146(8) -0.009(6) 0.066(6) -0.020(5)
O3 0.058(3) 0.081(4) 0.130(5) 0.021(3) 0.021(3) -0.009(3)
S3A 0.062(2) 0.079(3) 0.069(3) -0.008(2) 0.0250(19) -0.0068(19)
S3B 0.084(3) 0.067(3) 0.129(5) -0.005(3) 0.038(3) -0.013(2)
C31 0.064(6) 0.156(10) 0.276(15) 0.057(10) 0.068(8) 0.001(6)
C32 0.121(8) 0.104(8) 0.177(11) 0.055(7) 0.008(7) -0.009(6)
O4 0.081(3) 0.063(3) 0.111(4) -0.012(3) 0.016(3) 0.012(3)
S4 0.0827(14) 0.0707(14) 0.1205(18) -0.0036(12) 0.0171(12) 0.0156(11)
C41 0.116(8) 0.089(7) 0.232(13) 0.033(8) 0.064(8) 0.011(6)
C42 0.165(12) 0.288(19) 0.177(12) 0.077(13) 0.104(11) 0.115(13)
O5 0.084(3) 0.088(4) 0.062(3) 0.014(3) 0.018(3) 0.000(3)
S5 0.0870(14) 0.0966(16) 0.0797(14) 0.0119(11) 0.0159(11) 0.0010(12)
C51 0.071(5) 0.153(9) 0.117(7) 0.043(6) 0.014(5) 0.014(5)
C52 0.096(6) 0.212(12) 0.076(6) 0.008(6) 0.047(5) -0.012(7)
O6 0.087(3) 0.086(3) 0.074(3) 0.013(3) 0.023(3) 0.003(3)
Cl1 0.0790(15) 0.0886(17) 0.1005(17) -0.0072(14) 0.0176(12) -0.0011(12)
O11 0.32(4) 0.23(3) 0.26(3) 0.05(2) 0.19(3) 0.11(3)
O12 0.20(3) 0.073(15) 0.44(5) -0.08(2) -0.02(3) 0.040(15)
O13 0.095(14) 0.37(5) 0.31(4) 0.04(3) 0.06(2) -0.06(2)
O14 0.21(3) 0.25(3) 0.141(19) 0.07(2) -0.06(2) -0.02(3)
O11B 0.052(8) 0.124(13) 0.22(3) -0.007(16) 0.016(12) 0.018(8)
O12B 0.25(3) 0.16(2) 0.095(11) 0.055(13) -0.004(12) -0.05(2)
O13B 0.100(14) 0.110(12) 0.19(2) -0.053(13) -0.038(13) 0.007(10)
O14B 0.26(3) 0.17(2) 0.21(2) 0.035(18) 0.10(2) 0.01(2)
Cl2 0.0736(13) 0.0919(16) 0.1067(16) -0.0066(13) 0.0247(12) 0.0029(12)
O21 0.164(9) 0.228(12) 0.300(14) 0.022(11) -0.024(9) -0.071(9)
O22 0.331(16) 0.167(9) 0.175(9) 0.003(8) -0.029(10) 0.040(10)
O23 0.291(17) 0.39(2) 0.40(2) -0.248(18) -0.039(15) 0.205(17)
O24 0.31(2) 0.47(3) 0.40(2) 0.11(2) 0.193(19) -0.047(19)

loop_
_atom_type_symbol
_atom_type_description
_atom_type_scat_dispersion_real
_atom_type_scat_dispersion_imag
_atom_type_scat_source
C C 0.0033 0.0016 'International Tables Vol C Tables 4.2.6.8 and 6.1.1.4'
H H 0.0000 0.0000 'International Tables Vol C Tables 4.2.6.8 and 6.1.1.4'
Cl Cl 0.1484 0.1585 'International Tables Vol C Tables 4.2.6.8 and 6.1.1.4'
O O 0.0106 0.0060 'International Tables Vol C Tables 4.2.6.8 and 6.1.1.4'
S S 0.1246 0.1234 'International Tables Vol C Tables 4.2.6.8 and 6.1.1.4'
V V 0.3005 0.5294 'International Tables Vol C Tables 4.2.6.8 and 6.1.1.4'

loop_
_geom_angle_atom_site_label_1
_geom_angle_atom_site_label_2
_geom_angle_atom_site_label_3
_geom_angle
O6 V1 O1 97.9(2)
O6 V1 O3 96.6(2)
O1 V1 O3 90.2(2)
O6 V1 O2 98.4(2)
O1 V1 O2 88.1(2)
O3 V1 O2 165.0(2)
O6 V1 O4 97.3(2)
O1 V1 O4 164.8(2)
O3 V1 O4 88.1(2)
O2 V1 O4 89.6(2)
O6 V1 O5 178.2(2)
O1 V1 O5 83.8(2)
O3 V1 O5 83.7(2)
O2 V1 O5 81.3(2)
O4 V1 O5 81.0(2)
S1 O1 V1 124.9(3)
O1 S1 C12 103.8(4)
O1 S1 C11 102.6(4)
C12 S1 C11 100.5(5)
S2 O2 V1 124.3(3)
O2 S2 C21 104.5(4)
O2 S2 C22 102.5(4)
C21 S2 C22 100.1(5)
S3B O3 S3A 48.4(3)
S3B O3 V1 137.7(4)
S3A O3 V1 132.8(4)
O3 S3A C32 115.4(6)
O3 S3A C31 105.0(5)
C32 S3A C31 97.8(6)
O3 S3B C32 122.1(6)
O3 S3B C31 104.6(5)
C32 S3B C31 100.3(6)
S3A C31 S3B 36.8(2)
S3B C32 S3A 39.8(3)
S4 O4 V1 127.1(3)
O4 S4 C41 105.1(4)
O4 S4 C42 105.5(5)
C41 S4 C42 96.8(7)
S5 O5 V1 129.7(3)
O5 S5 C51 106.7(4)
O5 S5 C52 104.6(4)
C51 S5 C52 99.0(5)
O14 Cl1 O13 112.9(14)
O14 Cl1 O14B 76.2(16)
O13 Cl1 O14B 65.5(15)
O14 Cl1 O11B 37.1(16)
O13 Cl1 O11B 131.2(19)
O14B Cl1 O11B 113.2(12)
O14 Cl1 O12 111.9(14)
O13 Cl1 O12 110.2(14)
O14B Cl1 O12 76.9(16)
O11B Cl1 O12 117.0(18)
O14 Cl1 O13B 125.0(18)
O13 Cl1 O13B 47.0(14)
O14B Cl1 O13B 112.5(13)
O11B Cl1 O13B 109.9(10)
O12 Cl1 O13B 123.1(17)
O14 Cl1 O11 107.6(13)
O13 Cl1 O11 108.9(14)
O14B Cl1 O11 174.3(16)
O11B Cl1 O11 70.9(15)
O12 Cl1 O11 105.1(13)
O13B Cl1 O11 61.9(14)
O14 Cl1 O12B 123.0(18)
O13 Cl1 O12B 119.7(19)
O14B Cl1 O12B 106.5(11)
O11B Cl1 O12B 107.6(11)
O12 Cl1 O12B 29.9(17)
O13B Cl1 O12B 106.7(11)
O11 Cl1 O12B 75.2(14)
O23 Cl2 O24 112.2(11)
O23 Cl2 O22 112.9(8)
O24 Cl2 O22 104.7(10)
O23 Cl2 O21 109.9(8)
O24 Cl2 O21 103.3(9)
O22 Cl2 O21 113.5(7)

loop_
_geom_bond_atom_site_label_1
_geom_bond_atom_site_label_2
_geom_bond_distance
V1 O6 1.574(5)
V1 O1 1.998(5)
V1 O3 2.010(5)
V1 O2 2.010(5)
V1 O4 2.022(5)
V1 O5 2.166(4)
O1 S1 1.513(5)
S1 C12 1.748(9)
S1 C11 1.779(8)
O2 S2 1.528(5)
S2 C21 1.730(8)
S2 C22 1.750(8)
O3 S3B 1.381(7)
O3 S3A 1.396(6)
S3A C32 1.711(11)
S3A C31 1.792(11)
S3B C32 1.624(10)
S3B C31 1.813(10)
O4 S4 1.481(5)
S4 C41 1.715(10)
S4 C42 1.737(10)
O5 S5 1.490(5)
S5 C51 1.776(8)
S5 C52 1.778(8)
Cl1 O14 1.293(14)
Cl1 O13 1.301(14)
Cl1 O14B 1.301(13)
Cl1 O11B 1.302(12)
Cl1 O12 1.323(14)
Cl1 O13B 1.331(11)
Cl1 O11 1.339(14)
Cl1 O12B 1.368(12)
Cl2 O23 1.246(9)
Cl2 O24 1.266(11)
Cl2 O22 1.336(9)
Cl2 O21 1.345(9)
